data_2016991
loop_
_publ_author_name
'Franklin, S.'
'Balasubramanian, T.'

_publ_section_title
;
 Salts of maleic and fumaric acids with oxine: the role of isomeric
 acids in hydrogen-bonding patterns
;
_journal_coeditor_code SU3028
_journal_issue 2
_journal_name_full 'Acta Crystallographica Section C'
_journal_page_first o58
_journal_page_last o61
_journal_paper_doi 10.1107/S0108270108044132
_journal_volume 65
_journal_year 2009
_chemical_formula_iupac 'C9 H8 N O + , C4 H3 O4 -'
_chemical_formula_moiety 'C9 H8 N O + , C4 H3 O4 -'
_chemical_formula_sum 'C13 H11 N O5'
_chemical_formula_weight 261.23
_chemical_name_systematic
;
8-hydroxyquinolinium hydrogen maleate
;
_space_group_IT_number 19
_symmetry_cell_setting orthorhombic
_symmetry_space_group_name_Hall 'P 2ac 2ab'
_symmetry_space_group_name_H-M 'P 21 21 21'
_atom_sites_solution_hydrogens geom
_atom_sites_solution_primary direct
_atom_sites_solution_secondary difmap
_cell_angle_alpha 90
_cell_angle_beta 90
_cell_angle_gamma 90
_cell_formula_units_Z 4
_cell_length_a 5.3777(3)
_cell_length_b 10.0563(7)
_cell_length_c 22.4243(12)
_cell_measurement_reflns_used 2732
_cell_measurement_temperature 273
_cell_measurement_theta_max 28.0
_cell_measurement_theta_min 2.20
_cell_volume 1212.70(13)
_computing_cell_refinement 'APEX2 and SAINT (Bruker, 2004)'
_computing_data_collection 'APEX2 (Bruker, 2004)'
_computing_data_reduction 'SAINT and XPREP (Bruker, 2004)'
_computing_molecular_graphics
;
ORTEP-3 for Windows (Farrugia, 1997) and Mercury (Macrae <i>et al.</i>,
2006)
;
_computing_publication_material 'PLATON (Spek, 2003)'
_computing_structure_refinement 'SHELXL97 (Sheldrick, 2008)'
_computing_structure_solution 'SHELXS97 (Sheldrick, 2008)'
_diffrn_ambient_temperature 273
_diffrn_measured_fraction_theta_full 0.998
_diffrn_measured_fraction_theta_max 0.989
_diffrn_measurement_device_type 'Bruker Kappa APEXII CCD'
_diffrn_measurement_method '\w and \f'
_diffrn_radiation_type MoK\a
_diffrn_radiation_wavelength 0.71073
_diffrn_reflns_av_R_equivalents 0.0341
_diffrn_reflns_av_sigmaI/netI 0.0285
_diffrn_reflns_limit_h_max 6
_diffrn_reflns_limit_h_min -7
_diffrn_reflns_limit_k_max 12
_diffrn_reflns_limit_k_min -13
_diffrn_reflns_limit_l_max 29
_diffrn_reflns_limit_l_min -29
_diffrn_reflns_number 7633
_diffrn_reflns_reduction_process
;
;
_diffrn_reflns_theta_full 25.00
_diffrn_reflns_theta_max 28.34
_diffrn_reflns_theta_min 2.22
_diffrn_standards_decay_% 0
_diffrn_standards_number 0
_exptl_absorpt_coefficient_mu 0.112
_exptl_absorpt_correction_T_max 0.976
_exptl_absorpt_correction_T_min 0.957
_exptl_absorpt_correction_type multi-scan
_exptl_absorpt_process_details '(SADABS; Bruker, 1999)'
_exptl_crystal_colour yellow
_exptl_crystal_density_diffrn 1.431
_exptl_crystal_density_method 'not measured'
_exptl_crystal_description needle
_exptl_crystal_F_000 544
_exptl_crystal_size_max 0.400
_exptl_crystal_size_mid 0.300
_exptl_crystal_size_min 0.220
_refine_diff_density_max 0.217
_refine_diff_density_min -0.174
_refine_ls_abs_structure_details 'Flack (1983), with 1220 Friedel pairs'
_refine_ls_extinction_method none
_refine_ls_goodness_of_fit_ref 1.161
_refine_ls_hydrogen_treatment constr
_refine_ls_matrix_type full
_refine_ls_number_parameters 172
_refine_ls_number_reflns 1764
_refine_ls_number_restraints 0
_refine_ls_restrained_S_all 1.161
_refine_ls_R_factor_all 0.0771
_refine_ls_R_factor_gt 0.0530
_refine_ls_shift/su_max 0.001
_refine_ls_shift/su_mean 0.000
_refine_ls_structure_factor_coef Fsqd
_refine_ls_weighting_details 'calc w = 1/[\s^2^(Fo^2^)+(0.0458P)^2^+0.4725P] where P=(Fo^2^+2Fc^2^)/3'
_refine_ls_weighting_scheme calc
_refine_ls_wR_factor_gt 0.1210
_refine_ls_wR_factor_ref 0.1337
_reflns_number_gt 1291
_reflns_number_total 1764
_reflns_threshold_expression I>2\s(I)
_cod_data_source_file su3028.cif
_cod_data_source_block I
_cod_database_code 2016991
_cod_database_fobs_code 2016991

loop_
_symmetry_equiv_pos_site_id
_symmetry_equiv_pos_as_xyz
1 x,y,z
2 1/2-x,-y,1/2+z
3 1/2+x,1/2-y,-z
4 -x,1/2+y,1/2-z

loop_
_atom_site_aniso_label
_atom_site_aniso_U_11
_atom_site_aniso_U_22
_atom_site_aniso_U_33
_atom_site_aniso_U_12
_atom_site_aniso_U_13
_atom_site_aniso_U_23
O8 0.0722(17) 0.0810(18) 0.0308(11) 0.0188(16) -0.0033(12) -0.0103(12)
N1 0.0403(14) 0.0505(15) 0.0315(12) -0.0005(13) -0.0018(12) -0.0010(11)
C2 0.052(2) 0.0560(19) 0.0353(15) 0.0031(18) 0.0030(17) -0.0037(14)
C3 0.063(3) 0.065(2) 0.0315(15) 0.003(2) 0.0020(18) -0.0034(15)
C4 0.064(2) 0.068(2) 0.0340(16) 0.000(2) -0.0077(18) 0.0053(16)
C5 0.071(3) 0.075(3) 0.057(2) 0.023(2) -0.010(2) 0.004(2)
C6 0.072(3) 0.078(3) 0.081(3) 0.033(3) -0.002(3) -0.002(2)
C7 0.067(3) 0.075(3) 0.056(2) 0.017(2) 0.007(2) -0.012(2)
C8 0.049(2) 0.0542(19) 0.0415(17) 0.0018(18) 0.0020(16) -0.0055(15)
C9 0.0385(17) 0.0428(16) 0.0359(14) -0.0044(15) 0.0009(14) -0.0017(13)
C10 0.050(2) 0.0511(19) 0.0402(16) 0.0014(17) -0.0018(17) 0.0033(15)
O1 0.0590(16) 0.0847(18) 0.0335(12) 0.0186(16) 0.0016(12) 0.0026(11)
O2 0.0524(15) 0.0720(17) 0.0387(11) 0.0144(14) -0.0067(12) -0.0075(11)
O3 0.111(3) 0.114(3) 0.0713(19) 0.065(3) 0.013(2) 0.0079(19)
O4 0.099(2) 0.108(2) 0.0404(13) 0.048(2) 0.0127(16) 0.0053(15)
C11 0.0359(17) 0.0513(18) 0.0380(17) -0.0017(16) -0.0018(14) -0.0027(14)
C12 0.0443(19) 0.065(2) 0.0332(15) 0.0027(18) -0.0001(16) 0.0001(15)
C13 0.055(2) 0.060(2) 0.0406(17) 0.0075(19) -0.0049(18) 0.0051(16)
C14 0.061(3) 0.070(3) 0.053(2) 0.019(2) 0.005(2) 0.0026(19)

loop_
_atom_site_type_symbol
_atom_site_label
_atom_site_fract_x
_atom_site_fract_y
_atom_site_fract_z
_atom_site_U_iso_or_equiv
_atom_site_thermal_displace_type
_atom_site_calc_flag
_atom_site_refinement_flags
_atom_site_occupancy
O O8 0.1406(5) 0.7132(3) 0.04032(10) 0.0613(9) Uani . . 1.000
N N1 0.0137(5) 0.8064(3) 0.14740(10) 0.0408(8) Uani . . 1.000
C C2 -0.0545(7) 0.8592(4) 0.19918(13) 0.0478(10) Uani . . 1.000
C C3 0.0614(7) 0.8221(4) 0.25131(14) 0.0532(13) Uani . . 1.000
C C4 0.2450(8) 0.7301(4) 0.24976(14) 0.0553(11) Uani . . 1.000
C C5 0.5065(9) 0.5766(4) 0.19072(17) 0.0677(16) Uani . . 1.000
C C6 0.5679(10) 0.5267(5) 0.1361(2) 0.0770(17) Uani . . 1.000
C C7 0.4471(9) 0.5711(4) 0.08471(17) 0.0660(16) Uani . . 1.000
C C8 0.2641(7) 0.6632(4) 0.08703(14) 0.0482(11) Uani . . 1.000
C C9 0.1984(6) 0.7149(3) 0.14337(13) 0.0391(9) Uani . . 1.000
C C10 0.3206(7) 0.6727(4) 0.19540(14) 0.0471(11) Uani . . 1.000
O O1 0.5130(5) -0.0021(3) 0.13620(9) 0.0591(9) Uani . . 1.000
O O2 0.7217(5) -0.0866(3) 0.06111(10) 0.0544(8) Uani . . 1.000
O O3 -0.0739(7) 0.2729(4) 0.09560(13) 0.0988(15) Uani . . 1.000
O O4 0.1655(6) 0.1483(3) 0.15096(11) 0.0825(10) Uani . . 1.000
C C11 0.5548(6) -0.0126(3) 0.08121(13) 0.0417(10) Uani . . 1.000
C C12 0.4091(7) 0.0649(4) 0.03729(14) 0.0475(10) Uani . . 1.000
C C13 0.2236(7) 0.1488(4) 0.04502(15) 0.0519(11) Uani . . 1.000
C C14 0.0958(8) 0.1947(4) 0.09934(17) 0.0613(16) Uani . . 1.000
H H1 -0.08960 0.83350 0.11250 0.0490 Uiso . R 1.000
H H2 -0.18180 0.92180 0.20020 0.0570 Uiso calc R 1.000
H H3 0.01380 0.86000 0.28740 0.0640 Uiso calc R 1.000
H H4 0.32230 0.70450 0.28500 0.0660 Uiso calc R 1.000
H H5 0.58830 0.54670 0.22470 0.0810 Uiso calc R 1.000
H H6 0.69150 0.46240 0.13300 0.0920 Uiso calc R 1.000
H H7 0.49370 0.53650 0.04790 0.0790 Uiso calc R 1.000
H H8 0.17400 0.66630 0.00480 0.0920 Uiso . R 1.000
H H4A 0.31920 0.08970 0.14430 0.1240 Uiso . R 1.000
H H12 0.45610 0.05220 -0.00220 0.0570 Uiso calc R 1.000
H H13 0.16270 0.18570 0.00990 0.0620 Uiso calc R 1.000

loop_
_atom_type_symbol
_atom_type_description
_atom_type_scat_dispersion_real
_atom_type_scat_dispersion_imag
_atom_type_scat_source
O O 0.0106 0.0060 'International Tables Vol C Tables 4.2.6.8 and 6.1.1.4'
N N 0.0061 0.0033 'International Tables Vol C Tables 4.2.6.8 and 6.1.1.4'
H H 0.0000 0.0000 'International Tables Vol C Tables 4.2.6.8 and 6.1.1.4'
C C 0.0033 0.0016 'International Tables Vol C Tables 4.2.6.8 and 6.1.1.4'

loop_
_geom_angle_atom_site_label_1
_geom_angle_atom_site_label_2
_geom_angle_atom_site_label_3
_geom_angle_site_symmetry_1
_geom_angle_site_symmetry_2
_geom_angle_site_symmetry_3
_geom_angle
_geom_angle_publ_flag
C8 O8 H8 . . . 112.00 no
C14 O4 H4A . . . 108.00 no
C2 N1 C9 . . . 122.1(3) no
C9 N1 H1 . . . 123.00 no
C2 N1 H1 . . . 115.00 no
N1 C2 C3 . . . 120.6(3) no
C2 C3 C4 . . . 119.6(3) no
C3 C4 C10 . . . 120.9(3) no
C6 C5 C10 . . . 119.7(4) no
C5 C6 C7 . . . 120.7(5) no
C6 C7 C8 . . . 121.7(4) no
O8 C8 C9 . . . 116.0(3) no
O8 C8 C7 . . . 126.0(3) no
C7 C8 C9 . . . 118.0(3) no
C8 C9 C10 . . . 121.0(3) no
N1 C9 C8 . . . 119.5(3) no
N1 C9 C10 . . . 119.5(3) no
C4 C10 C9 . . . 117.4(3) no
C4 C10 C5 . . . 123.8(3) no
C5 C10 C9 . . . 118.8(3) no
C3 C2 H2 . . . 120.00 no
N1 C2 H2 . . . 120.00 no
C2 C3 H3 . . . 120.00 no
C4 C3 H3 . . . 120.00 no
C3 C4 H4 . . . 120.00 no
C10 C4 H4 . . . 120.00 no
C6 C5 H5 . . . 120.00 no
C10 C5 H5 . . . 120.00 no
C7 C6 H6 . . . 120.00 no
C5 C6 H6 . . . 120.00 no
C6 C7 H7 . . . 119.00 no
C8 C7 H7 . . . 119.00 no
O1 C11 O2 . . . 122.1(3) no
O2 C11 C12 . . . 117.0(3) no
O1 C11 C12 . . . 120.9(3) no
C11 C12 C13 . . . 130.6(3) no
C12 C13 C14 . . . 131.5(3) no
O4 C14 C13 . . . 119.2(4) no
O3 C14 O4 . . . 120.8(4) no
O3 C14 C13 . . . 120.0(4) no
C11 C12 H12 . . . 115.00 no
C13 C12 H12 . . . 115.00 no
C12 C13 H13 . . . 114.00 no
C14 C13 H13 . . . 114.00 no

loop_
_geom_bond_atom_site_label_1
_geom_bond_atom_site_label_2
_geom_bond_site_symmetry_1
_geom_bond_site_symmetry_2
_geom_bond_distance
_geom_bond_publ_flag
O8 C8 . . 1.338(4) no
O8 H8 . . 0.9400 no
O1 C11 . . 1.258(4) no
O2 C11 . . 1.250(4) no
O3 C14 . . 1.208(6) no
O4 C14 . . 1.303(5) no
O4 H4A . . 1.0300 no
N1 C9 . . 1.357(4) no
N1 C2 . . 1.328(4) no
N1 H1 . . 1.0000 no
C2 C3 . . 1.376(5) no
C3 C4 . . 1.354(6) no
C4 C10 . . 1.409(5) no
C5 C10 . . 1.394(6) no
C5 C6 . . 1.364(6) no
C6 C7 . . 1.396(6) no
C7 C8 . . 1.352(6) no
C8 C9 . . 1.411(4) no
C9 C10 . . 1.405(5) no
C2 H2 . . 0.9300 no
C3 H3 . . 0.9300 no
C4 H4 . . 0.9300 no
C5 H5 . . 0.9300 no
C6 H6 . . 0.9300 no
C7 H7 . . 0.9300 no
C11 C12 . . 1.480(5) no
C12 C13 . . 1.318(5) no
C13 C14 . . 1.473(5) no
C12 H12 . . 0.9300 no
C13 H13 . . 0.9300 no

loop_
_geom_contact_atom_site_label_1
_geom_contact_atom_site_label_2
_geom_contact_distance
_geom_contact_site_symmetry_1
_geom_contact_site_symmetry_2
_geom_contact_publ_flag
O1 C9 3.315(4) . 1_545 no
O1 C2 3.058(5) . 1_645 no
O2 C2 3.366(4) . 1_645 no
O2 N1 2.714(4) . 1_645 no
O2 C8 3.418(4) . 3_555 no
O2 O8 3.057(4) . 1_645 no
O2 O8 2.643(3) . 3_555 no
O3 C6 3.324(6) . 1_455 no
O3 C12 3.398(5) . 3_455 no
O4 C2 3.320(5) . 1_545 no
O4 C3 3.057(5) . 4_545 no
O4 C4 3.241(5) . 4_545 no
O8 N1 2.666(3) . . no
O8 O2 3.057(4) . 1_465 no
O8 O2 2.643(3) . 3_455 no
O1 H1 2.7500 . 1_645 no
O1 H2 2.3100 . 1_645 no
O1 H4 2.8700 . 4_645 no
O2 H8 1.7000 . 3_555 no
O2 H1 1.7300 . 1_645 no
O2 H7 2.8900 . 3_555 no
O3 H13 2.7900 . 3_455 no
O3 H6 2.4300 . 1_455 no
O3 H3 2.7800 . 4_545 no
O3 H12 2.7400 . 3_455 no
O4 H3 2.7200 . 4_545 no
O8 H1 2.3700 . . no
N1 O2 2.714(4) . 1_465 no
N1 O8 2.666(3) . . no
N1 C11 3.407(4) . 1_465 no
C2 O1 3.058(5) . 1_465 no
C2 O2 3.366(4) . 1_465 no
C2 O4 3.320(5) . 1_565 no
C3 O4 3.057(5) . 4_555 no
C4 O4 3.241(5) . 4_555 no
C6 O3 3.324(6) . 1_655 no
C8 O2 3.418(4) . 3_455 no
C9 O1 3.315(4) . 1_565 no
C11 N1 3.407(4) . 1_645 no
C12 O3 3.398(5) . 3_555 no
C3 H5 2.9900 . 4_655 no
C11 H2 3.0900 . 1_645 no
C11 H8 2.5500 . 3_555 no
C11 H1 2.5600 . 1_645 no
C12 H8 2.8900 . 3_555 no
C12 H13 3.0400 . 3_555 no
C13 H7 3.0600 . 3_455 no
C14 H3 3.0900 . 4_545 no
H1 O1 2.7500 . 1_465 no
H1 O2 1.7300 . 1_465 no
H1 C11 2.5600 . 1_465 no
H1 O8 2.3700 . . no
H2 O1 2.3100 . 1_465 no
H2 C11 3.0900 . 1_465 no
H3 O4 2.7200 . 4_555 no
H3 C14 3.0900 . 4_555 no
H3 O3 2.7800 . 4_555 no
H3 H6 2.6000 . 4_655 no
H4 O1 2.8700 . 4_655 no
H4 H5 2.5300 . . no
H5 H4 2.5300 . . no
H5 C3 2.9900 . 4_645 no
H6 H3 2.6000 . 4_645 no
H6 O3 2.4300 . 1_655 no
H7 H8 2.3700 . . no
H7 C13 3.0600 . 3_555 no
H7 O2 2.8900 . 3_455 no
H8 H7 2.3700 . . no
H8 O2 1.7000 . 3_455 no
H8 C12 2.8900 . 3_455 no
H8 H12 2.4900 . 3_455 no
H8 C11 2.5500 . 3_455 no
H12 O3 2.7400 . 3_555 no
H12 H8 2.4900 . 3_555 no
H13 O3 2.7900 . 3_555 no
H13 C12 3.0400 . 3_455 no

loop_
_geom_hbond_atom_site_label_D
_geom_hbond_atom_site_label_H
_geom_hbond_atom_site_label_A
_geom_hbond_site_symmetry_A
_geom_hbond_distance_DH
_geom_hbond_distance_HA
_geom_hbond_distance_DA
_geom_hbond_angle_DHA
_geom_hbond_publ_flag
N1 H1 O2 1_465 1.0000 1.7300 2.714(4) 167.00 yes
N1 H1 O8 . 1.0000 2.3700 2.666(3) 96.08 yes
O4 H4A O1 . 1.0300 1.4000 2.427(4) 174.00 yes
O8 H8 O2 3_455 0.9400 1.7000 2.643(3) 177.00 yes
C2 H2 O1 1_465 0.9300 2.3100 3.058(5) 137.00 yes
C6 H6 O3 1_655 0.9300 2.4300 3.324(6) 160.00 yes

loop_
_geom_torsion_atom_site_label_1
_geom_torsion_atom_site_label_2
_geom_torsion_atom_site_label_3
_geom_torsion_atom_site_label_4
_geom_torsion_site_symmetry_1
_geom_torsion_site_symmetry_2
_geom_torsion_site_symmetry_3
_geom_torsion_site_symmetry_4
_geom_torsion
_geom_torsion_publ_flag
C9 N1 C2 C3 . . . . -0.1(5) no
C2 N1 C9 C8 . . . . -179.5(3) no
C2 N1 C9 C10 . . . . 0.8(5) no
N1 C2 C3 C4 . . . . -0.6(6) no
C2 C3 C4 C10 . . . . 0.6(6) no
C3 C4 C10 C5 . . . . -179.3(4) no
C3 C4 C10 C9 . . . . 0.1(6) no
C10 C5 C6 C7 . . . . 0.2(7) no
C6 C5 C10 C4 . . . . -179.9(4) no
C6 C5 C10 C9 . . . . 0.7(6) no
C5 C6 C7 C8 . . . . -0.8(7) no
C6 C7 C8 O8 . . . . 178.9(4) no
C6 C7 C8 C9 . . . . 0.5(6) no
O8 C8 C9 N1 . . . . 2.1(5) no
O8 C8 C9 C10 . . . . -178.1(3) no
C7 C8 C9 N1 . . . . -179.3(3) no
C7 C8 C9 C10 . . . . 0.5(5) no
N1 C9 C10 C4 . . . . -0.8(5) no
N1 C9 C10 C5 . . . . 178.7(3) no
C8 C9 C10 C4 . . . . 179.5(3) no
C8 C9 C10 C5 . . . . -1.1(5) no
O1 C11 C12 C13 . . . . -1.6(6) no
O2 C11 C12 C13 . . . . 179.4(4) no
C11 C12 C13 C14 . . . . -0.2(8) no
C12 C13 C14 O3 . . . . -179.5(5) no
C12 C13 C14 O4 . . . . -0.6(7) no

loop_
_cod_related_entry_id
_cod_related_entry_database
_cod_related_entry_code
1 ChemSpider 30654142
